data_4330763
loop_
_publ_author_name
'Paul J. Saines'
'Mark Steinmann'
'Jin-Chong Tan'
'Hamish H.-M. Yeung'
'Wei Li'
'Phillip T. Barton'
'Anthony K. Cheetham'

_publ_contact_author_address
;Department of Materials Science and Metallurgy
The University of Cambridge
Cambridge
Cambs, UK
;
_publ_contact_author_email akc30@cam.ac.uk
_publ_contact_author_fax 441223334567
_publ_contact_author_name 'Cheetham, Anthony K.'
_publ_contact_author_phone 441223767061
_publ_section_title
;
 Isomer-Directed Structural Diversity and Its Effect on the Nanosheet
 Exfoliation and Magnetic Properties of 2,3-Dimethylsuccinate Hybrid
 Frameworks
;
_journal_name_full 'Inorganic Chemistry'
_journal_page_first 11198
_journal_page_last 11209
_journal_paper_doi 10.1021/ic302011x
_journal_volume 51
_journal_year 2012
_chemical_compound_source 'synthesis as described'
_chemical_formula_moiety 'C6 H8 Mn1 O4'
_chemical_formula_sum 'C6 H8 Mn O4'
_chemical_formula_weight 199.06
_chemical_name_systematic
;
 ?
;
_space_group_IT_number 148
_symmetry_cell_setting trigonal
_symmetry_Int_Tables_number 148
_symmetry_space_group_name_Hall '-R 3'
_symmetry_space_group_name_H-M 'R -3 :H'
_atom_sites_solution_hydrogens geom
_atom_sites_solution_primary heavy
_atom_sites_solution_secondary difmap
_audit_creation_date 2012-01-16T12:29:05-00:00
_audit_creation_method 'WinGX routine CIF_UPDATE'
_cell_angle_alpha 90
_cell_angle_beta 90
_cell_angle_gamma 120
_cell_formula_units_Z 18
_cell_length_a 11.2083(7)
_cell_length_b 11.2083(7)
_cell_length_c 30.269(3)
_cell_measurement_reflns_used 3458
_cell_measurement_temperature 125(2)
_cell_measurement_theta_max 32.5972
_cell_measurement_theta_min 3.4068
_cell_measurement_wavelength 0.71073
_cell_volume 3293.1(4)
_computing_cell_refinement 'CrysAlisPro V1.171.35.11 (Agilent Technologies)'
_computing_data_collection 'CrysAlisPro V1.171.35.11 (Agilent Technologies)'
_computing_data_reduction 'CrysAlisPro V1.171.35.11 (Agilent Technologies)'
_computing_molecular_graphics 'Diamond (Brandenburg 1997)'
_computing_publication_material 'WinGX publication routines (Farrugia, 1999)'
_computing_structure_refinement 'SHELXL-97 (Sheldrick, 2008)'
_computing_structure_solution 'DIRDIF-2008 (Beurskens, 2008)'
_diffrn_ambient_temperature 125(2)
_diffrn_detector_area_resol_mean 16.1183
_diffrn_measured_fraction_theta_full 0.9942
_diffrn_measured_fraction_theta_max 0.916
_diffrn_measurement_device_type 'Xcalibur, Eos, Gemini ultra'
_diffrn_radiation_monochromator graphite
_diffrn_radiation_probe x-ray
_diffrn_radiation_source 'Enhance (Mo) x-ray Source'
_diffrn_radiation_type MoK\a
_diffrn_radiation_wavelength 0.71073
_diffrn_reflns_av_R_equivalents 0.0493
_diffrn_reflns_av_unetI/netI 0.0418
_diffrn_reflns_limit_h_max 16
_diffrn_reflns_limit_h_min -16
_diffrn_reflns_limit_k_max 15
_diffrn_reflns_limit_k_min -17
_diffrn_reflns_limit_l_max 43
_diffrn_reflns_limit_l_min -43
_diffrn_reflns_number 7397
_diffrn_reflns_theta_full 30.44
_diffrn_reflns_theta_max 32.67
_diffrn_reflns_theta_min 3.41
_exptl_absorpt_coefficient_mu 1.768
_exptl_absorpt_correction_T_max 0.819
_exptl_absorpt_correction_T_min 0.667
_exptl_absorpt_correction_type analytical
_exptl_absorpt_process_details
;
CrysAlisPro, Agilent Technologies,
Version 1.171.35.11 (release 16-05-2011 CrysAlis171 .NET)
(compiled May 16 2011,17:55:39)
Analytical numeric absorption correction using a multifaceted crystal
            model based on expressions derived by R.C. Clark & J.S. Reid.
(Clark, R. C. & Reid, J. S. (1995). Acta Cryst. A51, 887-897)
;
_exptl_crystal_colour colourless
_exptl_crystal_density_diffrn 1.807
_exptl_crystal_description 'irregular block'
_exptl_crystal_F_000 1818
_exptl_crystal_size_max 0.3684
_exptl_crystal_size_mid 0.2908
_exptl_crystal_size_min 0.1456
_refine_diff_density_max 1.106
_refine_diff_density_min -1.042
_refine_diff_density_rms 0.130
_refine_ls_extinction_method none
_refine_ls_goodness_of_fit_ref 1.037
_refine_ls_hydrogen_treatment constr
_refine_ls_matrix_type full
_refine_ls_number_parameters 107
_refine_ls_number_reflns 2472
_refine_ls_number_restraints 0
_refine_ls_restrained_S_all 1.037
_refine_ls_R_factor_all 0.0561
_refine_ls_R_factor_gt 0.0509
_refine_ls_shift/su_max 0.000
_refine_ls_shift/su_mean 0.000
_refine_ls_structure_factor_coef Fsqd
_refine_ls_weighting_details 'calc w=1/[\s^2^(Fo^2^)+(0.0772P)^2^+21.1605P] where P=(Fo^2^+2Fc^2^)/3'
_refine_ls_weighting_scheme calc
_refine_ls_wR_factor_gt 0.1319
_refine_ls_wR_factor_ref 0.1377
_reflns_number_gt 2219
_reflns_number_total 2472
_reflns_threshold_expression >2sigma(I)
_cod_data_source_file ic302011x_si_002_3.cif
_cod_data_source_block Compound2
_cod_original_sg_symbol_H-M 'R -3'
_cod_database_code 4330763

loop_
_symmetry_equiv_pos_as_xyz
'x, y, z'
'-y, x-y, z'
'-x+y, -x, z'
'x+2/3, y+1/3, z+1/3'
'-y+2/3, x-y+1/3, z+1/3'
'-x+y+2/3, -x+1/3, z+1/3'
'x+1/3, y+2/3, z+2/3'
'-y+1/3, x-y+2/3, z+2/3'
'-x+y+1/3, -x+2/3, z+2/3'
'-x, -y, -z'
'y, -x+y, -z'
'x-y, x, -z'
'-x+2/3, -y+1/3, -z+1/3'
'y+2/3, -x+y+1/3, -z+1/3'
'x-y+2/3, x+1/3, -z+1/3'
'-x+1/3, -y+2/3, -z+2/3'
'y+1/3, -x+y+2/3, -z+2/3'
'x-y+1/3, x+2/3, -z+2/3'

loop_
_atom_site_label
_atom_site_type_symbol
_atom_site_fract_x
_atom_site_fract_y
_atom_site_fract_z
_atom_site_U_iso_or_equiv
_atom_site_adp_type
_atom_site_occupancy
_atom_site_symmetry_multiplicity
_atom_site_calc_flag
_atom_site_refinement_flags
_atom_site_disorder_assembly
_atom_site_disorder_group
Mn1 Mn 0.8333 -0.3333 0.6667 0.01405(14) Uani 1 2 d S . .
Mn2 Mn 1.0000 0.0000 0.635820(19) 0.01370(15) Uani 1 3 d S . .
Mn3 Mn 1.0000 0.0000 0.5000 0.01281(17) Uani 1 6 d S . .
O1 O 0.85716(19) -0.20177(18) 0.60983(6) 0.0193(3) Uani 1 1 d . . .
O2 O 0.83384(19) -0.1524(2) 0.54024(6) 0.0233(4) Uani 1 1 d . . .
O3 O 0.64314(18) -0.52139(17) 0.65152(6) 0.0192(3) Uani 1 1 d . . .
O4 O 0.42227(18) -0.63976(19) 0.63136(6) 0.0220(4) Uani 1 1 d . . .
C1 C 0.8023(3) -0.2340(3) 0.57131(8) 0.0231(5) Uani 0.586(4) 1 d P A 1
C2 C 0.7085(6) -0.3894(5) 0.56563(17) 0.0307(7) Uani 0.586(4) 1 d P A 1
H2 H 0.7529 -0.4368 0.5791 0.037 Uiso 0.586(4) 1 calc PR A 1
C3 C 0.6815(8) -0.4289(7) 0.5166(3) 0.0560(11) Uani 0.586(4) 1 d P A 1
H3A H 0.6303 -0.3899 0.5039 0.084 Uiso 0.586(4) 1 calc PR A 1
H3B H 0.6296 -0.5274 0.5139 0.084 Uiso 0.586(4) 1 calc PR A 1
H3C H 0.7678 -0.3942 0.5014 0.084 Uiso 0.586(4) 1 calc PR A 1
C4 C 0.5631(6) -0.4416(6) 0.58854(19) 0.0307(7) Uani 0.586(4) 1 d P A 1
H4 H 0.4935 -0.4974 0.5664 0.037 Uiso 0.586(4) 1 calc PR A 1
C5 C 0.5314(8) -0.3336(7) 0.6027(3) 0.0560(11) Uani 0.586(4) 1 d P A 1
H5A H 0.5912 -0.2816 0.6266 0.084 Uiso 0.586(4) 1 calc PR A 1
H5B H 0.4373 -0.3762 0.6123 0.084 Uiso 0.586(4) 1 calc PR A 1
H5C H 0.5452 -0.2732 0.5783 0.084 Uiso 0.586(4) 1 calc PR A 1
C6 C 0.5407(3) -0.5391(2) 0.62800(8) 0.0208(4) Uani 0.586(4) 1 d P A 1
C1A C 0.8023(3) -0.2340(3) 0.57131(8) 0.0231(5) Uani 0.414(4) 1 d P A 2
C2A C 0.6584(8) -0.3687(7) 0.5628(2) 0.0307(7) Uani 0.414(4) 1 d P A 2
H2A H 0.6118 -0.3501 0.5386 0.037 Uiso 0.414(4) 1 calc PR A 2
C3A C 0.6955(12) -0.4734(11) 0.5472(4) 0.0560(11) Uani 0.414(4) 1 d P A 2
H3AA H 0.7564 -0.4372 0.5223 0.084 Uiso 0.414(4) 1 calc PR A 2
H3AB H 0.6134 -0.5562 0.5386 0.084 Uiso 0.414(4) 1 calc PR A 2
H3AC H 0.7405 -0.4935 0.5706 0.084 Uiso 0.414(4) 1 calc PR A 2
C4A C 0.5667(9) -0.4101(8) 0.6031(3) 0.0307(7) Uani 0.414(4) 1 d P A 2
H4A H 0.5962 -0.3321 0.6234 0.037 Uiso 0.414(4) 1 calc PR A 2
C5A C 0.4362(12) -0.4405(10) 0.5792(4) 0.0560(11) Uani 0.414(4) 1 d P A 2
H5AA H 0.4538 -0.3632 0.5610 0.084 Uiso 0.414(4) 1 calc PR A 2
H5AB H 0.3659 -0.4569 0.6003 0.084 Uiso 0.414(4) 1 calc PR A 2
H5AC H 0.4062 -0.5207 0.5610 0.084 Uiso 0.414(4) 1 calc PR A 2
C6A C 0.5407(3) -0.5391(2) 0.62800(8) 0.0208(4) Uani 0.414(4) 1 d P A 2

loop_
_atom_site_aniso_label
_atom_site_aniso_U_11
_atom_site_aniso_U_22
_atom_site_aniso_U_33
_atom_site_aniso_U_23
_atom_site_aniso_U_13
_atom_site_aniso_U_12
Mn1 0.0155(2) 0.0102(2) 0.0155(2) 0.00026(14) 0.00011(15) 0.00568(17)
Mn2 0.01215(18) 0.01215(18) 0.0168(3) 0.000 0.000 0.00607(9)
Mn3 0.0137(2) 0.0137(2) 0.0110(3) 0.000 0.000 0.00686(12)
O1 0.0244(8) 0.0156(7) 0.0159(7) -0.0007(6) -0.0013(6) 0.0086(7)
O2 0.0202(8) 0.0248(9) 0.0176(8) 0.0055(6) 0.0019(6) 0.0059(7)
O3 0.0153(7) 0.0145(7) 0.0255(8) 0.0003(6) -0.0026(6) 0.0057(6)
O4 0.0156(8) 0.0185(8) 0.0272(9) 0.0054(6) -0.0011(6) 0.0050(6)
C1 0.0260(11) 0.0162(10) 0.0162(10) -0.0005(8) -0.0004(8) 0.0024(9)
C2 0.0311(14) 0.0180(13) 0.0294(15) 0.0046(10) -0.0100(14) 0.0021(11)
C3 0.058(2) 0.0379(19) 0.066(3) 0.0065(18) -0.019(2) 0.0194(18)
C4 0.0311(14) 0.0180(13) 0.0294(15) 0.0046(10) -0.0100(14) 0.0021(11)
C5 0.058(2) 0.0379(19) 0.066(3) 0.0065(18) -0.019(2) 0.0194(18)
C6 0.0176(10) 0.0153(9) 0.0265(11) 0.0052(8) -0.0007(8) 0.0060(8)
C1A 0.0260(11) 0.0162(10) 0.0162(10) -0.0005(8) -0.0004(8) 0.0024(9)
C2A 0.0311(14) 0.0180(13) 0.0294(15) 0.0046(10) -0.0100(14) 0.0021(11)
C3A 0.058(2) 0.0379(19) 0.066(3) 0.0065(18) -0.019(2) 0.0194(18)
C4A 0.0311(14) 0.0180(13) 0.0294(15) 0.0046(10) -0.0100(14) 0.0021(11)
C5A 0.058(2) 0.0379(19) 0.066(3) 0.0065(18) -0.019(2) 0.0194(18)
C6A 0.0176(10) 0.0153(9) 0.0265(11) 0.0052(8) -0.0007(8) 0.0060(8)

loop_
_atom_type_symbol
_atom_type_description
_atom_type_scat_dispersion_real
_atom_type_scat_dispersion_imag
_atom_type_scat_source
C C 0.0033 0.0016 'International Tables Vol C Tables 4.2.6.8 and 6.1.1.4'
H H 0 0 'International Tables Vol C Tables 4.2.6.8 and 6.1.1.4'
O O 0.0106 0.006 'International Tables Vol C Tables 4.2.6.8 and 6.1.1.4'
Mn Mn 0.3368 0.7283 'International Tables Vol C Tables 4.2.6.8 and 6.1.1.4'

loop_
_geom_angle_atom_site_label_1
_geom_angle_atom_site_label_2
_geom_angle_atom_site_label_3
_geom_angle
_geom_angle_site_symmetry_1
_geom_angle_site_symmetry_3
O4 Mn1 O4 180.00(7) 15_446 3_755
O4 Mn1 O3 86.77(7) 15_446 13_646
O4 Mn1 O3 93.23(7) 3_755 13_646
O4 Mn1 O3 93.23(7) 15_446 .
O4 Mn1 O3 86.77(7) 3_755 .
O3 Mn1 O3 180.00(9) 13_646 .
O4 Mn1 O1 90.60(7) 15_446 13_646
O4 Mn1 O1 89.40(7) 3_755 13_646
O3 Mn1 O1 102.57(7) 13_646 13_646
O3 Mn1 O1 77.43(7) . 13_646
O4 Mn1 O1 89.40(7) 15_446 .
O4 Mn1 O1 90.60(7) 3_755 .
O3 Mn1 O1 77.43(7) 13_646 .
O3 Mn1 O1 102.57(7) . .
O1 Mn1 O1 180.00(5) 13_646 .
O1 Mn2 O1 107.55(5) 3_765 2_645
O1 Mn2 O1 107.55(5) 3_765 .
O1 Mn2 O1 107.54(5) 2_645 .
O1 Mn2 O3 87.89(7) 3_765 14_666
O1 Mn2 O3 76.24(6) 2_645 14_666
O1 Mn2 O3 161.48(7) . 14_666
O1 Mn2 O3 161.48(7) 3_765 13_646
O1 Mn2 O3 87.89(7) 2_645 13_646
O1 Mn2 O3 76.25(6) . 13_646
O3 Mn2 O3 85.91(7) 14_666 13_646
O1 Mn2 O3 76.24(6) 3_765 15_446
O1 Mn2 O3 161.48(7) 2_645 15_446
O1 Mn2 O3 87.89(7) . 15_446
O3 Mn2 O3 85.91(7) 14_666 15_446
O3 Mn2 O3 85.91(7) 13_646 15_446
O2 Mn3 O2 91.46(7) 11_666 12_546
O2 Mn3 O2 91.46(7) 11_666 10_756
O2 Mn3 O2 91.46(7) 12_546 10_756
O2 Mn3 O2 88.54(7) 11_666 3_765
O2 Mn3 O2 179.999(1) 12_546 3_765
O2 Mn3 O2 88.54(7) 10_756 3_765
O2 Mn3 O2 180.00(11) 11_666 2_645
O2 Mn3 O2 88.54(7) 12_546 2_645
O2 Mn3 O2 88.54(7) 10_756 2_645
O2 Mn3 O2 91.46(7) 3_765 2_645
O2 Mn3 O2 88.54(7) 11_666 .
O2 Mn3 O2 88.54(7) 12_546 .
O2 Mn3 O2 180.0 10_756 .
O2 Mn3 O2 91.46(7) 3_765 .
O2 Mn3 O2 91.46(7) 2_645 .
C1 O1 Mn2 128.70(16) . .
C1 O1 Mn1 130.04(16) . .
Mn2 O1 Mn1 101.26(7) . .
C1 O2 Mn3 145.92(19) . .
C6 O3 Mn1 129.64(15) . .
C6 O3 Mn2 130.65(15) . 13_646
Mn1 O3 Mn2 99.11(7) . 13_646
C6 O4 Mn1 134.25(16) . 2_535
O2 C1 O1 124.4(2) . .
O2 C1 C2 122.5(3) . .
O1 C1 C2 112.5(3) . .
C1 C2 C3 111.2(4) . .
C1 C2 C4 111.4(5) . .
C3 C2 C4 107.3(5) . .
C5 C4 C6 109.3(5) . .
C5 C4 C2 116.4(5) . .
C6 C4 C2 111.7(4) . .
O4 C6 O3 124.2(2) . .
O4 C6 C4 115.2(3) . .
O3 C6 C4 120.2(3) . .
C3A C2A C4A 115.2(7) . .
C5A C4A C2A 96.6(7) . .

loop_
_geom_bond_atom_site_label_1
_geom_bond_atom_site_label_2
_geom_bond_distance
_geom_bond_site_symmetry_2
Mn1 O4 2.1634(18) 15_446
Mn1 O4 2.1633(18) 3_755
Mn1 O3 2.1689(17) 13_646
Mn1 O3 2.1688(17) .
Mn1 O1 2.1936(17) 13_646
Mn1 O1 2.1936(17) .
Mn2 O1 2.1624(17) 3_765
Mn2 O1 2.1624(17) 2_645
Mn2 O1 2.1624(17) .
Mn2 O3 2.2557(18) 14_666
Mn2 O3 2.2557(18) 13_646
Mn2 O3 2.2558(18) 15_446
Mn3 O2 2.1653(18) 11_666
Mn3 O2 2.1653(18) 12_546
Mn3 O2 2.1653(18) 10_756
Mn3 O2 2.1653(18) 3_765
Mn3 O2 2.1653(18) 2_645
Mn3 O2 2.1653(18) .
O1 C1 1.283(3) .
O2 C1 1.234(3) .
O3 C6 1.280(3) .
O3 Mn2 2.2557(17) 13_646
O4 C6 1.244(3) .
O4 Mn1 2.1634(18) 2_535
C1 C2 1.529(5) .
C2 C3 1.534(9) .
C2 C4 1.589(9) .
C4 C5 1.485(11) .
C4 C6 1.552(6) .
C2A C3A 1.504(15) .
C2A C4A 1.512(12) .
C4A C5A 1.511(13) .
